data_7237873
loop_
_publ_author_name
'de Sa Pereira, Daniel'
'Lee, Dong Ryun'
'Kukhta, Nadzeya A.'
'Lee, Kyung Hyung'
'Kim, Cho Long'
'Batsanov, Andrei S.'
'Lee, Jun Yeob'
'Monkman, Andrew P.'

_publ_section_title
;
 The effect of a heavy atom on the radiative pathways of an emitter with
 dual conformation, thermally-activated delayed fluorescence and room
 temperature phosphorescence
;
_journal_issue 34
_journal_name_full 'Journal of Materials Chemistry C'
_journal_page_first 10481
_journal_paper_doi 10.1039/C9TC02477H
_journal_volume 7
_journal_year 2019
_chemical_formula_moiety 'C33 H22 N4 Se'
_chemical_formula_sum 'C33 H22 N4 Se'
_chemical_formula_weight 553.50
_space_group_crystal_system monoclinic
_space_group_IT_number 14
_space_group_name_Hall '-P 2ybc'
_space_group_name_H-M_alt 'P 1 21/c 1'
_atom_sites_solution_hydrogens geom
_atom_sites_solution_primary dual
_atom_sites_solution_secondary difmap
_audit_creation_date 2018-07-26
_audit_creation_method
;
Olex2 1.2-beta
(compiled 2018.05.29 svn.r3508 for OlexSys, GUI svn.r5506)
;
_audit_update_record
;
2018-10-16 deposited with the CCDC.	2019-07-17 downloaded from the CCDC.
;
_cell_angle_alpha 90
_cell_angle_beta 96.035(2)
_cell_angle_gamma 90
_cell_formula_units_Z 4
_cell_length_a 13.4469(9)
_cell_length_b 19.0511(11)
_cell_length_c 9.6130(6)
_cell_measurement_reflns_used 9924
_cell_measurement_temperature 120
_cell_measurement_theta_max 27.28
_cell_measurement_theta_min 2.38
_cell_volume 2449.0(3)
_computing_cell_refinement 'SAINT v8.38A (Bruker, 2017)'
_computing_data_collection 'APEX3 v.2016.1-0 (Bruker, 2016)'
_computing_data_reduction 'SAINT v8.38A (Bruker, 2017)'
_computing_molecular_graphics 'Olex2 (Dolomanov et al., 2009)'
_computing_publication_material 'Olex2 (Dolomanov et al., 2009)'
_computing_structure_refinement 'ShelXL (Sheldrick, 2015)'
_computing_structure_solution 'ShelXT (Sheldrick, 2015)'
_diffrn_ambient_temperature 120
_diffrn_detector_area_resol_mean 10.4
_diffrn_detector_type 'Bruker PHOTON 100 CMOS'
_diffrn_measured_fraction_theta_full 1.000
_diffrn_measured_fraction_theta_max 1.000
_diffrn_measurement_device '3-circle area detector diffractometer'
_diffrn_measurement_device_type 'Bruker D8 Venture'
_diffrn_measurement_method '\f and \w scans'
_diffrn_radiation_monochromator 'focusing mirrors'
_diffrn_radiation_probe x-ray
_diffrn_radiation_type MoK\a
_diffrn_radiation_wavelength 0.71073
_diffrn_reflns_av_R_equivalents 0.0593
_diffrn_reflns_av_unetI/netI 0.0518
_diffrn_reflns_Laue_measured_fraction_full 1.000
_diffrn_reflns_Laue_measured_fraction_max 1.000
_diffrn_reflns_limit_h_max 18
_diffrn_reflns_limit_h_min -18
_diffrn_reflns_limit_k_max 26
_diffrn_reflns_limit_k_min -26
_diffrn_reflns_limit_l_max 13
_diffrn_reflns_limit_l_min -13
_diffrn_reflns_number 49411
_diffrn_reflns_point_group_measured_fraction_full 1.000
_diffrn_reflns_point_group_measured_fraction_max 1.000
_diffrn_reflns_theta_full 25.242
_diffrn_reflns_theta_max 30.028
_diffrn_reflns_theta_min 1.861
_diffrn_source 'microfocus sealed X-ray tube'
_diffrn_source_type 'Incoatec I\mS microsource'
_diffrn_standards_number 0
_exptl_absorpt_coefficient_mu 1.565
_exptl_absorpt_correction_T_max 0.9555
_exptl_absorpt_correction_T_min 0.7720
_exptl_absorpt_correction_type integration
_exptl_absorpt_process_details
; SADABS-2016/2 (Krause et al., 2015) was used for absorption correction. 
 wR2(int) was 0.0723 before and 0.0496 after correction. The Ratio of 
 minimum to maximum transmission is 0.8080. The \l/2 correction factor 
 is Not present.
;
_exptl_crystal_colour colourless
_exptl_crystal_colour_primary colourless
_exptl_crystal_density_diffrn 1.501
_exptl_crystal_description plate
_exptl_crystal_F_000 1128
_exptl_crystal_preparation Luminescent
_exptl_crystal_size_max 0.17
_exptl_crystal_size_mid 0.097
_exptl_crystal_size_min 0.047
_refine_diff_density_max 0.471
_refine_diff_density_min -0.467
_refine_diff_density_rms 0.078
_refine_ls_extinction_method none
_refine_ls_goodness_of_fit_ref 1.026
_refine_ls_hydrogen_treatment constr
_refine_ls_matrix_type full
_refine_ls_number_parameters 343
_refine_ls_number_reflns 7152
_refine_ls_number_restraints 0
_refine_ls_restrained_S_all 1.026
_refine_ls_R_factor_all 0.0606
_refine_ls_R_factor_gt 0.0372
_refine_ls_shift/su_max 0.001
_refine_ls_shift/su_mean 0.000
_refine_ls_structure_factor_coef Fsqd
_refine_ls_weighting_details 'w=1/[\s^2^(Fo^2^)+(0.0240P)^2^+2.0709P] where P=(Fo^2^+2Fc^2^)/3'
_refine_ls_weighting_scheme calc
_refine_ls_wR_factor_gt 0.0741
_refine_ls_wR_factor_ref 0.0811
_reflns_Friedel_coverage 0.000
_reflns_number_gt 5530
_reflns_number_total 7152
_reflns_threshold_expression 'I > 2\s(I)'
_cod_data_source_file c9tc02477h2.cif
_cod_data_source_block PSeTRZ-18s310
_cod_depositor_comments
;
The following automatic conversions were performed:

data item '_diffrn_radiation_probe' value 'X-ray' was changed to
'x-ray' in accordance with the
/home/saulius/struct/COD-crude-data/automatic-downloads/DataCite-retrospective/RSC/depositions/lib/dictionaries/cif_core.dic
dictionary named 'cif_core.dic' version 2.4.2 last updated on
2011-04-26.

Automatic conversion script
Id: cif_fix_values 6909 2019-04-08 15:41:33Z antanas 
;
_cod_database_code 7237873
_shelx_shelxl_version_number 2018/3
_shelx_space_group_comment
;
The symmetry employed for this shelxl refinement is uniquely defined
by the following loop, which should always be used as a source of
symmetry information in preference to the above space-group names.
They are only intended as comments.
;
_shelx_estimated_absorpt_t_max 0.909
_shelx_estimated_absorpt_t_min 0.762
_olex2_refinement_description
;
1. Fixed Uiso
 At 1.2 times of:
  All C(H) groups
2.a Aromatic/amide H refined with riding coordinates:
 C5(H5), C6(H6), C8(H8), C9(H9), C12(H12), C13(H13), C14(H14), C15(H15),
 C18(H18), C19(H19), C20(H20), C21(H21), C23(H23), C24(H24), C25(H25), C26(H26),
  C27(H27), C29(H29), C30(H30), C31(H31), C32(H32), C33(H33)
;
_olex2_diffrn_ambient_temperature_device 'Oxford Cryosystems'
_olex2_submission_special_instructions 'No special instructions were received'

loop_
_space_group_symop_operation_xyz
'x, y, z'
'-x, y+1/2, -z+1/2'
'-x, -y, -z'
'x, -y-1/2, z-1/2'

loop_
_atom_site_label
_atom_site_type_symbol
_atom_site_fract_x
_atom_site_fract_y
_atom_site_fract_z
_atom_site_U_iso_or_equiv
_atom_site_adp_type
_atom_site_occupancy
_atom_site_site_symmetry_order
_atom_site_calc_flag
_atom_site_refinement_flags_posn
Se Se -0.03430(2) 0.39226(2) 0.39466(2) 0.01646(6) Uani 1 1 d .
N1 N 0.14721(11) 0.45446(8) 0.28180(16) 0.0133(3) Uani 1 1 d .
N2 N 0.52831(11) 0.45547(8) 0.73977(16) 0.0135(3) Uani 1 1 d .
N3 N 0.60473(11) 0.52463(8) 0.92659(16) 0.0145(3) Uani 1 1 d .
N4 N 0.46916(11) 0.57130(8) 0.77495(16) 0.0133(3) Uani 1 1 d .
C1 C 0.46553(13) 0.50933(9) 0.70762(18) 0.0121(3) Uani 1 1 d .
C2 C 0.59586(13) 0.46565(9) 0.84979(19) 0.0126(3) Uani 1 1 d .
C3 C 0.53959(13) 0.57566(9) 0.88426(18) 0.0129(3) Uani 1 1 d .
C4 C 0.38457(13) 0.49747(9) 0.59388(18) 0.0125(3) Uani 1 1 d .
C5 C 0.31999(13) 0.55086(9) 0.54138(18) 0.0129(3) Uani 1 1 d .
H5 H 0.329120 0.596114 0.576683 0.015 Uiso 1 1 calc R
C6 C 0.24257(13) 0.53773(9) 0.43775(19) 0.0127(3) Uani 1 1 d .
H6 H 0.201126 0.574307 0.403689 0.015 Uiso 1 1 calc R
C7 C 0.22608(13) 0.46977(9) 0.38366(18) 0.0122(3) Uani 1 1 d .
C8 C 0.29089(14) 0.41616(10) 0.4370(2) 0.0166(4) Uani 1 1 d .
H8 H 0.281405 0.370644 0.403187 0.020 Uiso 1 1 calc R
C9 C 0.36860(14) 0.43016(10) 0.5391(2) 0.0161(4) Uani 1 1 d .
H9 H 0.411115 0.393928 0.571943 0.019 Uiso 1 1 calc R
C10 C 0.13066(13) 0.38405(9) 0.23317(19) 0.0134(3) Uani 1 1 d .
C11 C 0.05024(14) 0.34634(9) 0.27433(19) 0.0147(4) Uani 1 1 d .
C12 C 0.03192(15) 0.27822(10) 0.2262(2) 0.0194(4) Uani 1 1 d .
H12 H -0.022280 0.253164 0.252951 0.023 Uiso 1 1 calc R
C13 C 0.09493(16) 0.24797(10) 0.1381(2) 0.0210(4) Uani 1 1 d .
H13 H 0.083948 0.202026 0.107527 0.025 Uiso 1 1 calc R
C14 C 0.17458(15) 0.28599(10) 0.0950(2) 0.0194(4) Uani 1 1 d .
H14 H 0.216112 0.265661 0.034800 0.023 Uiso 1 1 calc R
C15 C 0.19212(14) 0.35431(10) 0.14195(19) 0.0161(4) Uani 1 1 d .
H15 H 0.244816 0.379991 0.112349 0.019 Uiso 1 1 calc R
C16 C 0.06258(13) 0.49997(9) 0.25434(19) 0.0133(4) Uani 1 1 d .
C17 C -0.02858(14) 0.48027(9) 0.29979(18) 0.0132(3) Uani 1 1 d .
C18 C -0.11244(14) 0.52251(10) 0.2705(2) 0.0163(4) Uani 1 1 d .
H18 H -0.173011 0.509675 0.301707 0.020 Uiso 1 1 calc R
C19 C -0.10546(14) 0.58377(10) 0.1945(2) 0.0182(4) Uani 1 1 d .
H19 H -0.161199 0.612471 0.175778 0.022 Uiso 1 1 calc R
C20 C -0.01538(15) 0.60234(10) 0.1465(2) 0.0185(4) Uani 1 1 d .
H20 H -0.011291 0.643035 0.093969 0.022 Uiso 1 1 calc R
C21 C 0.06853(14) 0.56062(9) 0.1763(2) 0.0160(4) Uani 1 1 d .
H21 H 0.128766 0.573327 0.143839 0.019 Uiso 1 1 calc R
C22 C 0.66433(13) 0.40676(9) 0.89302(19) 0.0140(4) Uani 1 1 d .
C23 C 0.66982(14) 0.34878(10) 0.8061(2) 0.0180(4) Uani 1 1 d .
H23 H 0.631341 0.347511 0.719906 0.022 Uiso 1 1 calc R
C24 C 0.73216(16) 0.29289(10) 0.8470(2) 0.0225(4) Uani 1 1 d .
H24 H 0.735912 0.254524 0.787962 0.027 Uiso 1 1 calc R
C25 C 0.78905(15) 0.29425(11) 0.9763(2) 0.0226(4) Uani 1 1 d .
H25 H 0.830748 0.256728 1.003999 0.027 Uiso 1 1 calc R
C26 C 0.78362(15) 0.35148(11) 1.0638(2) 0.0207(4) Uani 1 1 d .
H26 H 0.821446 0.352220 1.150578 0.025 Uiso 1 1 calc R
C27 C 0.72186(14) 0.40781(10) 1.0226(2) 0.0169(4) Uani 1 1 d .
H27 H 0.718839 0.446319 1.081484 0.020 Uiso 1 1 calc R
C28 C 0.54639(14) 0.64172(9) 0.96645(19) 0.0136(3) Uani 1 1 d .
C29 C 0.61461(14) 0.64655(10) 1.0866(2) 0.0179(4) Uani 1 1 d .
H29 H 0.654662 0.608268 1.114806 0.021 Uiso 1 1 calc R
C30 C 0.62264(15) 0.70807(11) 1.1634(2) 0.0217(4) Uani 1 1 d .
H30 H 0.668123 0.711166 1.242968 0.026 Uiso 1 1 calc R
C31 C 0.56278(16) 0.76512(10) 1.1215(2) 0.0213(4) Uani 1 1 d .
H31 H 0.569131 0.806813 1.171956 0.026 Uiso 1 1 calc R
C32 C 0.49378(16) 0.76013(10) 1.0050(2) 0.0213(4) Uani 1 1 d .
H32 H 0.453073 0.798300 0.978225 0.026 Uiso 1 1 calc R
C33 C 0.48471(14) 0.69863(10) 0.92748(19) 0.0168(4) Uani 1 1 d .
H33 H 0.437566 0.695413 0.849711 0.020 Uiso 1 1 calc R

loop_
_atom_site_aniso_label
_atom_site_aniso_U_11
_atom_site_aniso_U_22
_atom_site_aniso_U_33
_atom_site_aniso_U_23
_atom_site_aniso_U_13
_atom_site_aniso_U_12
Se 0.01943(10) 0.01586(9) 0.01435(9) 0.00258(7) 0.00301(7) -0.00001(8)
N1 0.0101(7) 0.0109(7) 0.0176(8) -0.0020(6) -0.0041(6) 0.0013(6)
N2 0.0120(7) 0.0158(7) 0.0123(7) 0.0010(6) -0.0007(6) 0.0000(6)
N3 0.0131(8) 0.0166(8) 0.0136(7) -0.0011(6) 0.0003(6) -0.0013(6)
N4 0.0120(7) 0.0151(7) 0.0126(7) -0.0013(6) 0.0006(6) -0.0014(6)
C1 0.0108(8) 0.0141(8) 0.0113(9) 0.0006(6) 0.0012(7) -0.0022(6)
C2 0.0091(8) 0.0160(8) 0.0130(8) 0.0016(7) 0.0026(7) -0.0021(7)
C3 0.0115(8) 0.0158(9) 0.0119(8) -0.0001(7) 0.0027(7) -0.0025(7)
C4 0.0108(8) 0.0150(8) 0.0116(9) -0.0002(6) 0.0005(7) -0.0001(7)
C5 0.0135(9) 0.0122(8) 0.0129(8) -0.0008(6) 0.0012(7) -0.0018(7)
C6 0.0116(8) 0.0123(8) 0.0139(8) 0.0018(6) 0.0006(7) 0.0023(7)
C7 0.0104(8) 0.0147(8) 0.0115(8) -0.0002(6) 0.0006(7) -0.0012(7)
C8 0.0180(9) 0.0125(8) 0.0182(9) -0.0033(7) -0.0035(7) 0.0015(7)
C9 0.0152(9) 0.0148(9) 0.0172(9) -0.0012(7) -0.0036(7) 0.0039(7)
C10 0.0136(8) 0.0113(8) 0.0139(8) -0.0005(6) -0.0048(7) 0.0011(7)
C11 0.0160(9) 0.0146(8) 0.0129(9) 0.0007(7) -0.0017(7) 0.0021(7)
C12 0.0228(10) 0.0149(9) 0.0191(10) 0.0018(7) -0.0040(8) -0.0035(8)
C13 0.0288(11) 0.0134(9) 0.0187(10) -0.0014(7) -0.0072(8) 0.0010(8)
C14 0.0236(10) 0.0195(9) 0.0138(9) -0.0031(7) -0.0040(8) 0.0069(8)
C15 0.0143(9) 0.0182(9) 0.0150(9) 0.0005(7) -0.0017(7) 0.0022(7)
C16 0.0111(8) 0.0137(8) 0.0141(9) -0.0028(6) -0.0034(7) 0.0017(7)
C17 0.0148(9) 0.0142(8) 0.0099(8) -0.0003(6) -0.0021(7) 0.0000(7)
C18 0.0124(9) 0.0205(9) 0.0156(9) -0.0021(7) 0.0002(7) 0.0007(7)
C19 0.0145(9) 0.0185(9) 0.0205(10) 0.0003(7) -0.0038(8) 0.0054(7)
C20 0.0195(10) 0.0133(8) 0.0214(10) 0.0035(7) -0.0033(8) -0.0001(7)
C21 0.0128(9) 0.0159(9) 0.0188(9) 0.0012(7) -0.0001(7) -0.0018(7)
C22 0.0104(8) 0.0163(9) 0.0151(9) 0.0030(6) 0.0011(7) -0.0016(7)
C23 0.0164(9) 0.0207(9) 0.0160(9) 0.0006(7) -0.0025(7) -0.0006(7)
C24 0.0237(11) 0.0180(9) 0.0257(11) -0.0021(8) 0.0031(9) 0.0036(8)
C25 0.0186(10) 0.0207(10) 0.0280(11) 0.0070(8) -0.0008(8) 0.0045(8)
C26 0.0172(10) 0.0265(10) 0.0172(10) 0.0058(8) -0.0043(8) 0.0009(8)
C27 0.0137(9) 0.0208(10) 0.0161(9) 0.0008(7) 0.0002(7) -0.0006(7)
C28 0.0135(9) 0.0154(9) 0.0121(8) -0.0016(7) 0.0025(7) -0.0041(7)
C29 0.0161(9) 0.0213(10) 0.0160(9) -0.0013(7) 0.0002(7) -0.0025(8)
C30 0.0213(10) 0.0281(11) 0.0152(9) -0.0054(8) 0.0001(8) -0.0070(8)
C31 0.0300(11) 0.0173(9) 0.0183(10) -0.0056(7) 0.0101(8) -0.0078(8)
C32 0.0280(11) 0.0165(9) 0.0203(10) 0.0012(7) 0.0071(8) 0.0010(8)
C33 0.0173(9) 0.0195(9) 0.0138(9) 0.0002(7) 0.0023(7) -0.0011(7)

loop_
_atom_type_symbol
_atom_type_description
_atom_type_scat_dispersion_real
_atom_type_scat_dispersion_imag
_atom_type_scat_source
C C 0.0033 0.0016 'International Tables Vol C Tables 4.2.6.8 and 6.1.1.4'
H H 0.0000 0.0000 'International Tables Vol C Tables 4.2.6.8 and 6.1.1.4'
N N 0.0061 0.0033 'International Tables Vol C Tables 4.2.6.8 and 6.1.1.4'
Se Se -0.0929 2.2259 'International Tables Vol C Tables 4.2.6.8 and 6.1.1.4'

loop_
_exptl_crystal_face_index_h
_exptl_crystal_face_index_k
_exptl_crystal_face_index_l
_exptl_crystal_face_perp_dist
-1.00 0.00 0.00 0.0510
1.00 0.00 0.00 0.0460
0.00 0.00 -1.00 0.0870
0.00 0.00 1.00 0.0850
0.00 1.00 0.00 0.0160
0.00 -1.00 0.00 0.0310

loop_
_geom_angle_atom_site_label_1
_geom_angle_atom_site_label_2
_geom_angle_atom_site_label_3
_geom_angle
C17 Se C11 93.22(8)
C7 N1 C10 120.37(14)
C7 N1 C16 122.19(15)
C10 N1 C16 114.46(14)
C2 N2 C1 115.48(15)
C3 N3 C2 114.95(15)
C3 N4 C1 114.73(15)
N2 C1 N4 124.72(16)
N2 C1 C4 116.72(15)
N4 C1 C4 118.50(16)
N2 C2 N3 124.84(16)
N2 C2 C22 117.60(16)
N3 C2 C22 117.54(16)
N3 C3 C28 116.81(16)
N4 C3 N3 125.24(16)
N4 C3 C28 117.95(16)
C5 C4 C1 122.54(16)
C9 C4 C1 119.51(16)
C9 C4 C5 117.91(16)
C6 C5 C4 121.32(16)
C5 C6 C7 120.66(16)
N1 C7 C6 122.07(16)
N1 C7 C8 120.03(16)
C8 C7 C6 117.89(16)
C9 C8 C7 120.84(17)
C8 C9 C4 121.37(17)
C11 C10 N1 119.39(16)
C15 C10 N1 120.47(17)
C15 C10 C11 120.11(16)
C10 C11 Se 117.67(13)
C10 C11 C12 120.22(18)
C12 C11 Se 122.09(15)
C13 C12 C11 119.57(19)
C12 C13 C14 120.31(18)
C15 C14 C13 120.04(19)
C10 C15 C14 119.72(18)
C17 C16 N1 119.11(16)
C21 C16 N1 120.97(17)
C21 C16 C17 119.79(17)
C16 C17 Se 117.73(13)
C18 C17 Se 122.10(14)
C18 C17 C16 120.10(17)
C19 C18 C17 119.76(18)
C18 C19 C20 120.03(18)
C21 C20 C19 120.39(18)
C16 C21 C20 119.90(18)
C23 C22 C2 120.19(16)
C23 C22 C27 119.20(17)
C27 C22 C2 120.59(17)
C24 C23 C22 120.54(18)
C23 C24 C25 119.93(19)
C26 C25 C24 119.96(18)
C25 C26 C27 120.22(18)
C26 C27 C22 120.15(18)
C29 C28 C3 119.56(17)
C33 C28 C3 121.04(16)
C33 C28 C29 119.39(17)
C30 C29 C28 120.22(19)
C29 C30 C31 119.92(18)
C32 C31 C30 120.10(18)
C31 C32 C33 120.50(19)
C32 C33 C28 119.81(18)

loop_
_geom_bond_atom_site_label_1
_geom_bond_atom_site_label_2
_geom_bond_distance
Se C11 1.9164(19)
Se C17 1.9141(18)
N1 C7 1.397(2)
N1 C10 1.430(2)
N1 C16 1.433(2)
N2 C1 1.344(2)
N2 C2 1.334(2)
N3 C2 1.343(2)
N3 C3 1.343(2)
N4 C1 1.345(2)
N4 C3 1.341(2)
C1 C4 1.477(2)
C2 C22 1.483(2)
C3 C28 1.484(2)
C4 C5 1.397(2)
C4 C9 1.394(2)
C5 C6 1.386(2)
C6 C7 1.404(2)
C7 C8 1.404(3)
C8 C9 1.382(3)
C10 C11 1.390(3)
C10 C15 1.388(3)
C11 C12 1.391(3)
C12 C13 1.385(3)
C13 C14 1.392(3)
C14 C15 1.390(3)
C16 C17 1.395(3)
C16 C21 1.385(3)
C17 C18 1.390(3)
C18 C19 1.385(3)
C19 C20 1.387(3)
C20 C21 1.385(3)
C22 C23 1.392(3)
C22 C27 1.396(3)
C23 C24 1.386(3)
C24 C25 1.390(3)
C25 C26 1.384(3)
C26 C27 1.389(3)
C28 C29 1.400(3)
C28 C33 1.392(3)
C29 C30 1.383(3)
C30 C31 1.387(3)
C31 C32 1.381(3)
C32 C33 1.387(3)
